data_8105510
loop_
_publ_author_name
'Sirajuddin, Muhammad'
'Hanifa, Bibi'
'Ullah, Sharif'
'Lo, Kong Mun'
'Tiekink, Edward R.T.'

_publ_section_title
;
 Crystal structure of 4-[(3-methoxyphenyl)carbamoyl]butanoic acid,
 C12H15NO4
;
_journal_issue 6
_journal_name_full 'Zeitschrift f\"ur Kristallographie - New Crystal Structures'
_journal_page_first 1519
_journal_page_last 1521
_journal_paper_doi 10.1515/ncrs-2020-0376
_journal_volume 235
_journal_year 2020
_chemical_formula_moiety 'C12 H15 N O4'
_chemical_formula_sum 'C12 H15 N O4'
_chemical_formula_weight 237.25
_space_group_crystal_system triclinic
_space_group_IT_number 2
_space_group_name_Hall '-P 1'
_space_group_name_H-M_alt 'P -1'
_atom_sites_solution_hydrogens mixed
_atom_sites_solution_primary direct
_atom_sites_solution_secondary difmap
_audit_creation_method SHELXL-2018/3
_cell_angle_alpha 98.909(4)
_cell_angle_beta 92.060(4)
_cell_angle_gamma 101.800(4)
_cell_formula_units_Z 2
_cell_length_a 5.0167(2)
_cell_length_b 7.9264(5)
_cell_length_c 15.2073(7)
_cell_measurement_reflns_used 6031
_cell_measurement_temperature 293(2)
_cell_measurement_theta_max 76.1810
_cell_measurement_theta_min 5.8270
_cell_volume 583.36(5)
_computing_cell_refinement 'CrysAlisPro [1]'
_computing_data_collection 'CrysAlisPro [1]'
_computing_data_reduction 'CrysAlisPro [1]'
_computing_molecular_graphics 'ORTEP-3 for Windows [4]'
_computing_publication_material 'SHELXL-2018/3 [3]'
_computing_structure_refinement 'SHELXL-2018/3 [3]'
_computing_structure_solution 'SHELXT 2014/5 [2]'
_diffrn_ambient_temperature 293(2)
_diffrn_detector_area_resol_mean 5.2558
_diffrn_measured_fraction_theta_full 0.997
_diffrn_measured_fraction_theta_max 0.997
_diffrn_measurement_device_type 'XtaLAB Synergy, Dualflex, AtlasS2'
_diffrn_measurement_method '\w scans'
_diffrn_radiation_type CuK\a
_diffrn_radiation_wavelength 1.54184
_diffrn_reflns_av_R_equivalents 0.0539
_diffrn_reflns_av_unetI/netI 0.0305
_diffrn_reflns_Laue_measured_fraction_full 0.997
_diffrn_reflns_Laue_measured_fraction_max 0.997
_diffrn_reflns_limit_h_max 4
_diffrn_reflns_limit_h_min -5
_diffrn_reflns_limit_k_max 9
_diffrn_reflns_limit_k_min -9
_diffrn_reflns_limit_l_max 18
_diffrn_reflns_limit_l_min -18
_diffrn_reflns_number 11933
_diffrn_reflns_point_group_measured_fraction_full 0.997
_diffrn_reflns_point_group_measured_fraction_max 0.997
_diffrn_reflns_theta_full 67.068
_diffrn_reflns_theta_max 67.068
_diffrn_reflns_theta_min 2.949
_diffrn_source 'micro-focus sealed X-ray tube'
_exptl_absorpt_coefficient_mu 0.849
_exptl_absorpt_correction_T_max 1.000
_exptl_absorpt_correction_T_min 0.787
_exptl_absorpt_correction_type gaussian
_exptl_absorpt_process_details 'CrysAlisPro [1]'
_exptl_crystal_colour yellow
_exptl_crystal_density_diffrn 1.351
_exptl_crystal_description prism
_exptl_crystal_F_000 252
_exptl_crystal_size_max 0.135
_exptl_crystal_size_mid 0.104
_exptl_crystal_size_min 0.040
_refine_diff_density_max 0.185
_refine_diff_density_min -0.168
_refine_diff_density_rms 0.044
_refine_ls_extinction_coef 0.0043(11)
_refine_ls_extinction_expression Fc^*^=kFc[1+0.001xFc^2^\l^3^/sin(2\q)]^-1/4^
_refine_ls_extinction_method 'SHELXL-2018/3 (Sheldrick 2018)'
_refine_ls_goodness_of_fit_ref 1.093
_refine_ls_hydrogen_treatment mixed
_refine_ls_matrix_type full
_refine_ls_number_parameters 162
_refine_ls_number_reflns 2063
_refine_ls_number_restraints 0
_refine_ls_restrained_S_all 1.093
_refine_ls_R_factor_all 0.0488
_refine_ls_R_factor_gt 0.0403
_refine_ls_shift/su_max 0.000
_refine_ls_shift/su_mean 0.000
_refine_ls_structure_factor_coef Fsqd
_refine_ls_weighting_details 'w=1/[\s^2^(Fo^2^)+(0.0570P)^2^+0.1151P] where P=(Fo^2^+2Fc^2^)/3'
_refine_ls_weighting_scheme calc
_refine_ls_wR_factor_gt 0.1053
_refine_ls_wR_factor_ref 0.1179
_reflns_Friedel_coverage 0.000
_reflns_Friedel_fraction_full .
_reflns_Friedel_fraction_max .
_reflns_number_gt 1759
_reflns_number_total 2063
_reflns_threshold_expression 'I > 2\s(I)'
_cod_data_source_file suppl_ncrs-2020-0376_suppl.cif
_cod_data_source_block shelx
_cod_database_code 8105510
_shelx_shelxl_version_number 2018/3
_shelx_space_group_comment
;
The symmetry employed for this shelxl refinement is uniquely defined
by the following loop, which should always be used as a source of
symmetry information in preference to the above space-group names.
They are only intended as comments.
;
_shelx_estimated_absorpt_t_min 0.894
_shelx_estimated_absorpt_t_max 0.967

loop_
_space_group_symop_operation_xyz
'x, y, z'
'-x, -y, -z'

loop_
_atom_site_label
_atom_site_type_symbol
_atom_site_fract_x
_atom_site_fract_y
_atom_site_fract_z
_atom_site_U_iso_or_equiv
_atom_site_adp_type
_atom_site_occupancy
_atom_site_site_symmetry_order
_atom_site_calc_flag
_atom_site_refinement_flags_posn
_atom_site_refinement_flags_adp
_atom_site_refinement_flags_occupancy
_atom_site_disorder_assembly
_atom_site_disorder_group
O1 O 0.6754(3) 0.3435(2) 0.96977(9) 0.0665(4) Uani 1 1 d . . . . .
H1O H 0.791(6) 0.410(4) 1.017(2) 0.100 Uiso 1 1 d . U . . .
O2 O 0.9810(2) 0.48540(18) 0.89073(8) 0.0625(4) Uani 1 1 d . . . . .
O3 O 0.8217(2) 0.2514(2) 0.54362(8) 0.0640(4) Uani 1 1 d . . . . .
O4 O 0.0073(2) 0.02065(17) 0.20074(8) 0.0582(4) Uani 1 1 d . . . . .
N1 N 0.3876(2) 0.24244(18) 0.49466(9) 0.0419(3) Uani 1 1 d . . . . .
H1N H 0.231(4) 0.234(2) 0.5114(13) 0.050 Uiso 1 1 d . U . . .
C1 C 0.7638(3) 0.3853(2) 0.89392(11) 0.0448(4) Uani 1 1 d . . . . .
C2 C 0.5747(3) 0.2986(2) 0.81469(11) 0.0471(4) Uani 1 1 d . . . . .
H2A H 0.409327 0.344013 0.818760 0.057 Uiso 1 1 calc R U . . .
H2B H 0.524707 0.174528 0.816865 0.057 Uiso 1 1 calc R U . . .
C3 C 0.6875(3) 0.3218(2) 0.72537(10) 0.0423(4) Uani 1 1 d . . . . .
H3A H 0.851297 0.274892 0.719826 0.051 Uiso 1 1 calc R U . . .
H3B H 0.736577 0.445392 0.721915 0.051 Uiso 1 1 calc R U . . .
C4 C 0.4793(3) 0.2294(2) 0.64939(10) 0.0420(4) Uani 1 1 d . . . . .
H4A H 0.426713 0.106836 0.654625 0.050 Uiso 1 1 calc R U . . .
H4B H 0.317493 0.278474 0.654972 0.050 Uiso 1 1 calc R U . . .
C5 C 0.5818(3) 0.2438(2) 0.55819(10) 0.0404(4) Uani 1 1 d . . . . .
C6 C 0.4187(3) 0.23759(19) 0.40237(10) 0.0378(4) Uani 1 1 d . . . . .
C7 C 0.2087(3) 0.1366(2) 0.34356(10) 0.0413(4) Uani 1 1 d . . . . .
H7 H 0.055844 0.073301 0.365534 0.050 Uiso 1 1 calc R U . . .
C8 C 0.2239(3) 0.1290(2) 0.25249(11) 0.0423(4) Uani 1 1 d . . . . .
C9 C 0.4497(3) 0.2228(2) 0.21877(12) 0.0484(4) Uani 1 1 d . . . . .
H9 H 0.460933 0.218750 0.157603 0.058 Uiso 1 1 calc R U . . .
C10 C 0.6586(3) 0.3228(2) 0.27845(12) 0.0526(4) Uani 1 1 d . . . . .
H10 H 0.811612 0.385669 0.256300 0.063 Uiso 1 1 calc R U . . .
C11 C 0.6477(3) 0.3325(2) 0.36925(12) 0.0456(4) Uani 1 1 d . . . . .
H11 H 0.790496 0.401026 0.407877 0.055 Uiso 1 1 calc R U . . .
C12 C -0.0053(4) 0.0272(3) 0.10823(12) 0.0664(5) Uani 1 1 d . . . . .
H12A H -0.006745 0.144315 0.099372 0.100 Uiso 1 1 calc R U . . .
H12B H -0.168628 -0.050392 0.079943 0.100 Uiso 1 1 calc R U . . .
H12C H 0.151080 -0.007909 0.082644 0.100 Uiso 1 1 calc R U . . .

loop_
_atom_site_aniso_label
_atom_site_aniso_U_11
_atom_site_aniso_U_22
_atom_site_aniso_U_33
_atom_site_aniso_U_23
_atom_site_aniso_U_13
_atom_site_aniso_U_12
O1 0.0615(8) 0.0856(10) 0.0385(7) 0.0074(6) 0.0023(6) -0.0141(7)
O2 0.0517(7) 0.0818(9) 0.0393(7) 0.0068(6) -0.0026(5) -0.0160(6)
O3 0.0280(6) 0.1163(11) 0.0508(7) 0.0163(7) 0.0061(5) 0.0201(6)
O4 0.0569(7) 0.0710(8) 0.0353(6) 0.0046(5) -0.0057(5) -0.0080(6)
N1 0.0237(6) 0.0618(8) 0.0368(7) 0.0003(6) 0.0024(5) 0.0072(5)
C1 0.0416(8) 0.0523(9) 0.0385(9) 0.0045(7) 0.0039(6) 0.0071(7)
C2 0.0371(8) 0.0574(9) 0.0418(9) 0.0045(7) 0.0016(6) 0.0012(7)
C3 0.0298(7) 0.0527(9) 0.0396(9) 0.0023(7) 0.0001(6) 0.0024(6)
C4 0.0277(7) 0.0537(9) 0.0409(9) 0.0026(7) 0.0012(6) 0.0043(6)
C5 0.0256(7) 0.0510(8) 0.0414(9) 0.0006(6) 0.0008(6) 0.0066(6)
C6 0.0297(7) 0.0438(8) 0.0396(8) 0.0027(6) 0.0039(6) 0.0103(5)
C7 0.0312(7) 0.0508(8) 0.0389(8) 0.0063(6) 0.0029(6) 0.0025(6)
C8 0.0397(8) 0.0459(8) 0.0390(8) 0.0040(6) 0.0012(6) 0.0065(6)
C9 0.0492(9) 0.0560(9) 0.0412(9) 0.0107(7) 0.0109(7) 0.0107(7)
C10 0.0393(8) 0.0589(10) 0.0580(11) 0.0158(8) 0.0123(7) 0.0010(7)
C11 0.0326(7) 0.0480(8) 0.0522(10) 0.0047(7) 0.0017(7) 0.0021(6)
C12 0.0728(12) 0.0823(13) 0.0365(10) 0.0059(9) -0.0067(8) 0.0036(10)

loop_
_atom_type_symbol
_atom_type_description
_atom_type_scat_dispersion_real
_atom_type_scat_dispersion_imag
_atom_type_scat_source
C C 0.0181 0.0091 'International Tables Vol C Tables 4.2.6.8 and 6.1.1.4'
H H 0.0000 0.0000 'International Tables Vol C Tables 4.2.6.8 and 6.1.1.4'
N N 0.0311 0.0180 'International Tables Vol C Tables 4.2.6.8 and 6.1.1.4'
O O 0.0492 0.0322 'International Tables Vol C Tables 4.2.6.8 and 6.1.1.4'

loop_
_geom_angle_atom_site_label_1
_geom_angle_atom_site_label_2
_geom_angle_atom_site_label_3
_geom_angle
_geom_angle_site_symmetry_1
_geom_angle_site_symmetry_3
C1 O1 H1O 110.0(18) . .
C8 O4 C12 117.40(13) . .
C5 N1 C6 127.06(12) . .
C5 N1 H1N 115.4(14) . .
C6 N1 H1N 117.3(14) . .
O2 C1 O1 121.90(15) . .
O2 C1 C2 124.42(15) . .
O1 C1 C2 113.69(13) . .
C1 C2 C3 115.12(12) . .
C1 C2 H2A 108.5 . .
C3 C2 H2A 108.5 . .
C1 C2 H2B 108.5 . .
C3 C2 H2B 108.5 . .
H2A C2 H2B 107.5 . .
C2 C3 C4 110.91(12) . .
C2 C3 H3A 109.5 . .
C4 C3 H3A 109.5 . .
C2 C3 H3B 109.5 . .
C4 C3 H3B 109.5 . .
H3A C3 H3B 108.0 . .
C5 C4 C3 113.58(12) . .
C5 C4 H4A 108.8 . .
C3 C4 H4A 108.8 . .
C5 C4 H4B 108.8 . .
C3 C4 H4B 108.8 . .
H4A C4 H4B 107.7 . .
O3 C5 N1 123.28(14) . .
O3 C5 C4 122.07(14) . .
N1 C5 C4 114.63(12) . .
C7 C6 C11 119.55(15) . .
C7 C6 N1 117.78(13) . .
C11 C6 N1 122.66(13) . .
C8 C7 C6 120.69(13) . .
C8 C7 H7 119.7 . .
C6 C7 H7 119.7 . .
O4 C8 C7 115.46(13) . .
O4 C8 C9 124.18(15) . .
C7 C8 C9 120.34(14) . .
C8 C9 C10 118.32(16) . .
C8 C9 H9 120.8 . .
C10 C9 H9 120.8 . .
C11 C10 C9 122.32(14) . .
C11 C10 H10 118.8 . .
C9 C10 H10 118.8 . .
C10 C11 C6 118.78(14) . .
C10 C11 H11 120.6 . .
C6 C11 H11 120.6 . .
O4 C12 H12A 109.5 . .
O4 C12 H12B 109.5 . .
H12A C12 H12B 109.5 . .
O4 C12 H12C 109.5 . .
H12A C12 H12C 109.5 . .
H12B C12 H12C 109.5 . .

loop_
_geom_bond_atom_site_label_1
_geom_bond_atom_site_label_2
_geom_bond_distance
_geom_bond_site_symmetry_2
O1 C1 1.316(2) .
O1 H1O 0.93(3) .
O2 C1 1.2171(19) .
O3 C5 1.2227(17) .
O4 C8 1.3729(18) .
O4 C12 1.415(2) .
N1 C5 1.344(2) .
N1 C6 1.413(2) .
N1 H1N 0.83(2) .
C1 C2 1.489(2) .
C2 C3 1.513(2) .
C2 H2A 0.9700 .
C2 H2B 0.9700 .
C3 C4 1.517(2) .
C3 H3A 0.9700 .
C3 H3B 0.9700 .
C4 C5 1.509(2) .
C4 H4A 0.9700 .
C4 H4B 0.9700 .
C6 C7 1.384(2) .
C6 C11 1.395(2) .
C7 C8 1.382(2) .
C7 H7 0.9300 .
C8 C9 1.383(2) .
C9 C10 1.386(2) .
C9 H9 0.9300 .
C10 C11 1.375(2) .
C10 H10 0.9300 .
C11 H11 0.9300 .
C12 H12A 0.9600 .
C12 H12B 0.9600 .
C12 H12C 0.9600 .

loop_
_geom_torsion_atom_site_label_1
_geom_torsion_atom_site_label_2
_geom_torsion_atom_site_label_3
_geom_torsion_atom_site_label_4
_geom_torsion
_geom_torsion_site_symmetry_1
_geom_torsion_site_symmetry_2
_geom_torsion_site_symmetry_3
_geom_torsion_site_symmetry_4
O2 C1 C2 C3 8.5(3) . . . .
O1 C1 C2 C3 -171.27(15) . . . .
C1 C2 C3 C4 -179.78(14) . . . .
C2 C3 C4 C5 -178.56(13) . . . .
C6 N1 C5 O3 4.5(3) . . . .
C6 N1 C5 C4 -173.66(14) . . . .
C3 C4 C5 O3 32.2(2) . . . .
C3 C4 C5 N1 -149.59(14) . . . .
C5 N1 C6 C7 141.30(16) . . . .
C5 N1 C6 C11 -40.0(2) . . . .
C11 C6 C7 C8 0.0(2) . . . .
N1 C6 C7 C8 178.70(14) . . . .
C12 O4 C8 C7 171.30(16) . . . .
C12 O4 C8 C9 -10.5(2) . . . .
C6 C7 C8 O4 178.15(14) . . . .
C6 C7 C8 C9 -0.1(2) . . . .
O4 C8 C9 C10 -177.80(16) . . . .
C7 C8 C9 C10 0.3(2) . . . .
C8 C9 C10 C11 -0.4(3) . . . .
C9 C10 C11 C6 0.3(3) . . . .
C7 C6 C11 C10 -0.1(2) . . . .
N1 C6 C11 C10 -178.70(15) . . . .
